data_7251057
loop_
_publ_author_name
'Constantin, Ana M.'
'Mele, Francesco'
'Botla, Vinayak'
'Ca', Nicola Della'
'Maggi, Raimondo'
'Maestri, Giovanni'
'Cerveri, Alessandro'
'Sundermann, Remie M.'
'Cauzzi, Daniele'
'Pancrazzi, Francesco'
'Mazzeo, Paolo P.'

_publ_section_title
;
 A deep dive into mechanochemical organic reactions by accurate
 crystallographic analysis via TAAM refinement
;
_journal_issue 13
_journal_name_full CrystEngComm
_journal_page_first 2029
_journal_page_last 2035
_journal_paper_doi 10.1039/D5CE00677E
_journal_volume 28
_journal_year 2026
_chemical_formula_moiety 'C17 H14 N2 O2'
_chemical_formula_sum 'C17 H14 N2 O2'
_chemical_formula_weight 278.30
_space_group_crystal_system monoclinic
_space_group_IT_number 14
_space_group_name_Hall '-P 2ybc'
_space_group_name_H-M_alt 'P 1 21/c 1'
_atom_sites_solution_hydrogens mixed
_atom_sites_solution_primary dual
_audit_creation_date 2024-09-26
_audit_creation_method
;
Olex2 1.5
(compiled 2024.02.16 svn.r378c4104 for OlexSys, GUI svn.r6928)
;
_audit_update_record
;
2024-10-04 deposited with the CCDC.	2025-10-17 downloaded from the CCDC.
;
_cell_angle_alpha 90
_cell_angle_beta 95.33(3)
_cell_angle_gamma 90
_cell_formula_units_Z 4
_cell_length_a 11.954(2)
_cell_length_b 7.454(2)
_cell_length_c 15.468(3)
_cell_measurement_reflns_used 9959
_cell_measurement_temperature 294(2)
_cell_measurement_theta_max 28.16
_cell_measurement_theta_min 2.63
_cell_volume 1372.3(5)
_computing_cell_refinement '<i>SAINT</i> (Bruker, 2016)'
_computing_data_collection '<i>APEX3</i> (Bruker, 2016)'
_computing_data_reduction 'Bruker SAINT'
_computing_molecular_graphics 'Olex2 1.5 (Dolomanov et al., 2009)'
_computing_publication_material 'Olex2 1.5 (Dolomanov et al., 2009)'
_computing_structure_refinement 'SHELXL 2019/3 (Sheldrick, 2015)'
_computing_structure_solution 'SHELXT  (Sheldrick, 2015)'
_diffrn_ambient_temperature 294.15
_diffrn_measured_fraction_theta_full 1.000
_diffrn_measured_fraction_theta_max 1.000
_diffrn_measurement_device_type 'Bruker D8 QUEST PHOTON-100'
_diffrn_measurement_method '\w and \f'
_diffrn_radiation_type MoK\a
_diffrn_radiation_wavelength 0.71073
_diffrn_reflns_av_R_equivalents 0.0235
_diffrn_reflns_av_unetI/netI 0.0143
_diffrn_reflns_Laue_measured_fraction_full 1.000
_diffrn_reflns_Laue_measured_fraction_max 1.000
_diffrn_reflns_limit_h_max 14
_diffrn_reflns_limit_h_min -14
_diffrn_reflns_limit_k_max 8
_diffrn_reflns_limit_k_min -8
_diffrn_reflns_limit_l_max 18
_diffrn_reflns_limit_l_min -18
_diffrn_reflns_number 24733
_diffrn_reflns_point_group_measured_fraction_full 1.000
_diffrn_reflns_point_group_measured_fraction_max 1.000
_diffrn_reflns_theta_full 24.979
_diffrn_reflns_theta_max 24.979
_diffrn_reflns_theta_min 2.645
_exptl_absorpt_coefficient_mu 0.090
_exptl_absorpt_correction_T_max 0.7457
_exptl_absorpt_correction_T_min 0.7217
_exptl_absorpt_correction_type multi-scan
_exptl_absorpt_process_details 'SADABS; Bruker,2016'
_exptl_crystal_colour colorless
_exptl_crystal_density_diffrn 1.347
_exptl_crystal_description block
_exptl_crystal_F_000 584
_exptl_crystal_size_max 0.42
_exptl_crystal_size_mid 0.38
_exptl_crystal_size_min 0.24
_refine_diff_density_max 0.187
_refine_diff_density_min -0.122
_refine_diff_density_rms 0.037
_refine_ls_extinction_coef 0.029(3)
_refine_ls_extinction_expression Fc^*^=kFc[1+0.001xFc^2^\l^3^/sin(2\q)]^-1/4^
_refine_ls_extinction_method 'SHELXL-2019/2 (Sheldrick 2019)'
_refine_ls_goodness_of_fit_ref 1.058
_refine_ls_hydrogen_treatment mixed
_refine_ls_matrix_type full
_refine_ls_number_parameters 208
_refine_ls_number_reflns 2413
_refine_ls_number_restraints 1
_refine_ls_restrained_S_all 1.058
_refine_ls_R_factor_all 0.0429
_refine_ls_R_factor_gt 0.0390
_refine_ls_shift/su_max 0.000
_refine_ls_shift/su_mean 0.000
_refine_ls_structure_factor_coef Fsqd
_refine_ls_weighting_details 'w=1/[\s^2^(Fo^2^)+(0.0638P)^2^+0.2816P] where P=(Fo^2^+2Fc^2^)/3'
_refine_ls_weighting_scheme calc
_refine_ls_wR_factor_gt 0.1115
_refine_ls_wR_factor_ref 0.1168
_reflns_Friedel_coverage 0.000
_reflns_number_gt 2148
_reflns_number_total 2413
_reflns_threshold_expression 'I > 2\s(I)'
_cod_data_source_file d5ce00677e2.cif
_cod_data_source_block ka172_0m
_cod_depositor_comments 'Adding full bibliography for 7251056--7251057.cif.'
_cod_original_cell_volume 1372.4(5)
_cod_database_code 7251057
_shelx_shelxl_version_number 2019/3
_shelx_space_group_comment
;
The symmetry employed for this shelxl refinement is uniquely defined
by the following loop, which should always be used as a source of
symmetry information in preference to the above space-group names.
They are only intended as comments.
;
_shelx_estimated_absorpt_t_max 0.979
_shelx_estimated_absorpt_t_min 0.963
_olex2_refinement_description
;
1. Fixed Uiso
 At 1.2 times of:
  All C(H) groups, All O(H) groups
 At 1.5 times of:
  All C(H,H,H) groups
2. Restrained distances
 C10-O2 \\sim C10-O2A
 with sigma of 0.02
3. Others
 Fixed Sof: O2(0.5) O2A(0.5)
4.a Aromatic/amide H refined with riding coordinates:
 C3(H3), C4(H4), C7(H7), C8(H8), C9(H9), C12(H12), C13(H13), C15(H15), C16(H16)
4.b Idealised Me refined as rotating group:
 C17(H17A,H17B,H17C)
;
_olex2_submission_special_instructions 'No special instructions were received'

loop_
_space_group_symop_operation_xyz
'x, y, z'
'-x, y+1/2, -z+1/2'
'-x, -y, -z'
'x, -y-1/2, z-1/2'

loop_
_atom_site_label
_atom_site_type_symbol
_atom_site_fract_x
_atom_site_fract_y
_atom_site_fract_z
_atom_site_U_iso_or_equiv
_atom_site_adp_type
_atom_site_occupancy
_atom_site_site_symmetry_order
_atom_site_calc_flag
_atom_site_refinement_flags_posn
_atom_site_refinement_flags_adp
_atom_site_refinement_flags_occupancy
_atom_site_disorder_assembly
_atom_site_disorder_group
C1 C 0.40308(11) 0.34408(17) 0.55923(9) 0.0444(3) Uani 1 1 d . . . . .
C2 C 0.38302(12) 0.39131(19) 0.64227(9) 0.0508(4) Uani 1 1 d . . . . .
C3 C 0.46295(14) 0.3477(2) 0.71187(9) 0.0576(4) Uani 1 1 d . . . . .
H3 H 0.447867 0.376443 0.768131 0.069 Uiso 1 1 calc R U . . .
C4 C 0.56085(13) 0.2653(2) 0.69933(9) 0.0567(4) Uani 1 1 d . . . . .
H4 H 0.612078 0.239434 0.746654 0.068 Uiso 1 1 calc R U . . .
C5 C 0.58569(12) 0.21860(18) 0.61528(9) 0.0491(3) Uani 1 1 d . . . . .
C6 C 0.50584(11) 0.25832(17) 0.54466(8) 0.0434(3) Uani 1 1 d . . . . .
C7 C 0.68534(13) 0.1344(2) 0.59703(11) 0.0602(4) Uani 1 1 d . . . . .
H7 H 0.739531 0.105011 0.641849 0.072 Uiso 1 1 calc R U . . .
C8 C 0.70246(14) 0.0961(2) 0.51388(11) 0.0639(4) Uani 1 1 d . . . . .
H8 H 0.768316 0.040267 0.500668 0.077 Uiso 1 1 calc R U . . .
C9 C 0.61933(13) 0.1421(2) 0.44820(10) 0.0574(4) Uani 1 1 d . . . . .
H9 H 0.632491 0.115793 0.391250 0.069 Uiso 1 1 calc R U . . .
C10 C 0.22313(12) 0.4083(2) 0.46920(10) 0.0540(4) Uani 1 1 d D . . . .
C11 C 0.17447(11) 0.4331(2) 0.37867(9) 0.0487(4) Uani 1 1 d . . . . .
C12 C 0.23177(12) 0.3991(2) 0.30689(10) 0.0570(4) Uani 1 1 d . . . . .
H12 H 0.305803 0.359543 0.314479 0.068 Uiso 1 1 calc R U . . .
C13 C 0.18084(13) 0.4230(2) 0.22465(10) 0.0593(4) Uani 1 1 d . . . . .
H13 H 0.220943 0.398499 0.177295 0.071 Uiso 1 1 calc R U . . .
C14 C 0.07122(13) 0.4827(2) 0.21044(10) 0.0597(4) Uani 1 1 d . . . . .
C15 C 0.01451(14) 0.5166(3) 0.28205(12) 0.0711(5) Uani 1 1 d . . . . .
H15 H -0.059379 0.556849 0.274228 0.085 Uiso 1 1 calc R U . . .
C16 C 0.06420(13) 0.4926(2) 0.36461(11) 0.0635(4) Uani 1 1 d . . . . .
H16 H 0.023642 0.516367 0.411802 0.076 Uiso 1 1 calc R U . . .
C17 C 0.01636(17) 0.5063(3) 0.12022(12) 0.0882(6) Uani 1 1 d . . . . .
H17A H 0.048370 0.608270 0.093739 0.132 Uiso 1 1 calc R U . . .
H17B H -0.062804 0.524856 0.122324 0.132 Uiso 1 1 calc R U . . .
H17C H 0.028311 0.400735 0.086700 0.132 Uiso 1 1 calc R U . . .
O3 O 0.29185(10) 0.48197(17) 0.66325(8) 0.0673(3) Uani 1 1 d . . . . .
H3A H 0.2311(17) 0.464(3) 0.6181(13) 0.081 Uiso 1 1 d . U . . .
N2 N 0.52387(9) 0.21987(16) 0.46135(7) 0.0488(3) Uani 1 1 d . . . . .
N1 N 0.33332(10) 0.38233(16) 0.48263(8) 0.0480(3) Uani 1 1 d . . . . .
O2 O 0.1645(6) 0.3867(9) 0.5295(5) 0.0647(13) Uani 0.5 1 d D . P A 1
H1 H 0.3708(15) 0.366(2) 0.4369(12) 0.064(5) Uiso 1 1 d . . . . .
O2A O 0.1625(8) 0.4438(13) 0.5282(6) 0.118(3) Uani 0.5 1 d D . P A 2

loop_
_atom_site_aniso_label
_atom_site_aniso_U_11
_atom_site_aniso_U_22
_atom_site_aniso_U_33
_atom_site_aniso_U_23
_atom_site_aniso_U_13
_atom_site_aniso_U_12
C1 0.0444(7) 0.0416(7) 0.0460(7) 0.0038(5) -0.0015(5) -0.0061(5)
C2 0.0533(8) 0.0473(7) 0.0517(8) -0.0014(6) 0.0048(6) -0.0058(6)
C3 0.0712(10) 0.0569(9) 0.0440(8) -0.0016(6) 0.0010(7) -0.0065(7)
C4 0.0656(9) 0.0542(8) 0.0471(8) 0.0048(6) -0.0114(7) -0.0038(7)
C5 0.0489(8) 0.0448(7) 0.0515(8) 0.0061(6) -0.0062(6) -0.0056(6)
C6 0.0440(7) 0.0402(7) 0.0451(7) 0.0051(5) -0.0007(5) -0.0073(5)
C7 0.0504(8) 0.0631(9) 0.0640(9) 0.0077(7) -0.0111(7) 0.0026(7)
C8 0.0478(8) 0.0710(10) 0.0722(10) 0.0047(8) 0.0027(7) 0.0094(7)
C9 0.0509(8) 0.0662(9) 0.0555(8) 0.0030(7) 0.0067(6) 0.0033(7)
C10 0.0389(7) 0.0677(9) 0.0555(8) 0.0019(7) 0.0047(6) -0.0014(6)
C11 0.0380(7) 0.0531(8) 0.0546(8) 0.0000(6) 0.0028(6) 0.0008(6)
C12 0.0365(7) 0.0742(10) 0.0600(9) 0.0012(7) 0.0031(6) 0.0076(7)
C13 0.0485(8) 0.0760(10) 0.0535(8) -0.0011(7) 0.0049(6) 0.0063(7)
C14 0.0521(9) 0.0659(10) 0.0591(9) 0.0002(7) -0.0048(7) 0.0071(7)
C15 0.0451(8) 0.0944(13) 0.0724(11) -0.0022(9) -0.0024(7) 0.0236(8)
C16 0.0448(8) 0.0852(12) 0.0606(9) -0.0041(8) 0.0057(7) 0.0154(7)
C17 0.0736(13) 0.1233(18) 0.0642(11) 0.0040(11) -0.0124(9) 0.0200(12)
O3 0.0623(7) 0.0776(8) 0.0622(7) -0.0151(6) 0.0069(5) 0.0068(6)
N2 0.0457(6) 0.0534(7) 0.0469(6) 0.0046(5) 0.0017(5) -0.0015(5)
N1 0.0422(6) 0.0553(7) 0.0458(6) 0.0020(5) 0.0011(5) 0.0018(5)
O2 0.039(2) 0.098(2) 0.057(2) 0.0129(15) 0.0075(16) -0.0085(17)
O2A 0.057(3) 0.245(10) 0.055(3) -0.001(5) 0.013(2) 0.039(5)

loop_
_atom_type_symbol
_atom_type_description
_atom_type_scat_dispersion_real
_atom_type_scat_dispersion_imag
_atom_type_scat_source
C C 0.0033 0.0016 'International Tables Vol C Tables 4.2.6.8 and 6.1.1.4'
H H 0.0000 0.0000 'International Tables Vol C Tables 4.2.6.8 and 6.1.1.4'
N N 0.0061 0.0033 'International Tables Vol C Tables 4.2.6.8 and 6.1.1.4'
O O 0.0106 0.0060 'International Tables Vol C Tables 4.2.6.8 and 6.1.1.4'

loop_
_geom_angle_atom_site_label_1
_geom_angle_atom_site_label_2
_geom_angle_atom_site_label_3
_geom_angle
_geom_angle_site_symmetry_1
_geom_angle_site_symmetry_3
_geom_angle_publ_flag
C2 C1 C6 119.47(13) . . ?
C2 C1 N1 126.24(13) . . ?
N1 C1 C6 114.16(12) . . ?
C1 C2 C3 119.34(14) . . ?
O3 C2 C1 124.67(14) . . ?
O3 C2 C3 115.97(13) . . ?
C2 C3 H3 119.0 . . ?
C4 C3 C2 121.99(14) . . ?
C4 C3 H3 119.0 . . ?
C3 C4 H4 119.8 . . ?
C3 C4 C5 120.41(14) . . ?
C5 C4 H4 119.8 . . ?
C4 C5 C6 118.55(14) . . ?
C7 C5 C4 123.76(13) . . ?
C7 C5 C6 117.70(14) . . ?
C5 C6 C1 120.21(13) . . ?
N2 C6 C1 117.49(12) . . ?
N2 C6 C5 122.30(13) . . ?
C5 C7 H7 120.2 . . ?
C8 C7 C5 119.61(14) . . ?
C8 C7 H7 120.2 . . ?
C7 C8 H8 120.7 . . ?
C7 C8 C9 118.70(15) . . ?
C9 C8 H8 120.7 . . ?
C8 C9 H9 117.8 . . ?
N2 C9 C8 124.47(15) . . ?
N2 C9 H9 117.8 . . ?
N1 C10 C11 117.64(13) . . ?
O2 C10 C11 122.3(4) . . ?
O2 C10 N1 119.3(4) . . ?
O2A C10 C11 117.6(5) . . ?
O2A C10 N1 123.5(5) . . ?
C12 C11 C10 123.92(13) . . ?
C12 C11 C16 117.86(14) . . ?
C16 C11 C10 118.21(13) . . ?
C11 C12 H12 119.6 . . ?
C13 C12 C11 120.79(14) . . ?
C13 C12 H12 119.6 . . ?
C12 C13 H13 119.3 . . ?
C12 C13 C14 121.49(15) . . ?
C14 C13 H13 119.3 . . ?
C13 C14 C17 120.86(16) . . ?
C15 C14 C13 117.55(15) . . ?
C15 C14 C17 121.58(15) . . ?
C14 C15 H15 119.2 . . ?
C16 C15 C14 121.58(15) . . ?
C16 C15 H15 119.2 . . ?
C11 C16 H16 119.6 . . ?
C15 C16 C11 120.73(15) . . ?
C15 C16 H16 119.6 . . ?
C14 C17 H17A 109.5 . . ?
C14 C17 H17B 109.5 . . ?
C14 C17 H17C 109.5 . . ?
H17A C17 H17B 109.5 . . ?
H17A C17 H17C 109.5 . . ?
H17B C17 H17C 109.5 . . ?
C2 O3 H3A 109.0(12) . . ?
C9 N2 C6 117.23(12) . . ?
C1 N1 H1 109.9(11) . . ?
C10 N1 C1 131.30(13) . . ?
C10 N1 H1 117.8(11) . . ?

loop_
_geom_bond_atom_site_label_1
_geom_bond_atom_site_label_2
_geom_bond_distance
_geom_bond_site_symmetry_2
_geom_bond_publ_flag
C1 C2 1.374(2) . ?
C1 C6 1.4213(19) . ?
C1 N1 1.4131(18) . ?
C2 C3 1.410(2) . ?
C2 O3 1.3474(18) . ?
C3 H3 0.9300 . ?
C3 C4 1.351(2) . ?
C4 H4 0.9300 . ?
C4 C5 1.404(2) . ?
C5 C6 1.4137(19) . ?
C5 C7 1.398(2) . ?
C6 N2 1.3567(18) . ?
C7 H7 0.9300 . ?
C7 C8 1.352(2) . ?
C8 H8 0.9300 . ?
C8 C9 1.396(2) . ?
C9 H9 0.9300 . ?
C9 N2 1.3126(19) . ?
C10 C11 1.477(2) . ?
C10 N1 1.3286(19) . ?
C10 O2 1.228(7) . ?
C10 O2A 1.245(8) . ?
C11 C12 1.381(2) . ?
C11 C16 1.389(2) . ?
C12 H12 0.9300 . ?
C12 C13 1.370(2) . ?
C13 H13 0.9300 . ?
C13 C14 1.382(2) . ?
C14 C15 1.375(2) . ?
C14 C17 1.496(2) . ?
C15 H15 0.9300 . ?
C15 C16 1.369(2) . ?
C16 H16 0.9300 . ?
C17 H17A 0.9600 . ?
C17 H17B 0.9600 . ?
C17 H17C 0.9600 . ?
O3 H3A 0.97(2) . ?
N1 H1 0.880(18) . ?

loop_
_geom_hbond_atom_site_label_D
_geom_hbond_atom_site_label_H
_geom_hbond_atom_site_label_A
_geom_hbond_distance_DH
_geom_hbond_distance_HA
_geom_hbond_distance_DA
_geom_hbond_angle_DHA
_geom_hbond_site_symmetry_A
_geom_hbond_publ_flag
O3 H3A O2 0.97(2) 1.63(2) 2.552(9) 158.8(18) . yes

loop_
_geom_torsion_atom_site_label_1
_geom_torsion_atom_site_label_2
_geom_torsion_atom_site_label_3
_geom_torsion_atom_site_label_4
_geom_torsion
_geom_torsion_site_symmetry_1
_geom_torsion_site_symmetry_2
_geom_torsion_site_symmetry_3
_geom_torsion_site_symmetry_4
_geom_torsion_publ_flag
C1 C2 C3 C4 2.1(2) . . . . ?
C1 C6 N2 C9 179.42(12) . . . . ?
C2 C1 C6 C5 1.32(19) . . . . ?
C2 C1 C6 N2 -177.69(12) . . . . ?
C2 C1 N1 C10 -27.4(2) . . . . ?
C2 C3 C4 C5 -0.6(2) . . . . ?
C3 C4 C5 C6 -0.5(2) . . . . ?
C3 C4 C5 C7 179.53(15) . . . . ?
C4 C5 C6 C1 0.1(2) . . . . ?
C4 C5 C6 N2 179.10(12) . . . . ?
C4 C5 C7 C8 -179.33(15) . . . . ?
C5 C6 N2 C9 0.4(2) . . . . ?
C5 C7 C8 C9 0.0(3) . . . . ?
C6 C1 C2 C3 -2.4(2) . . . . ?
C6 C1 C2 O3 176.04(12) . . . . ?
C6 C1 N1 C10 156.73(15) . . . . ?
C6 C5 C7 C8 0.7(2) . . . . ?
C7 C5 C6 C1 -179.89(12) . . . . ?
C7 C5 C6 N2 -0.9(2) . . . . ?
C7 C8 C9 N2 -0.5(3) . . . . ?
C8 C9 N2 C6 0.3(2) . . . . ?
C10 C11 C12 C13 179.17(15) . . . . ?
C10 C11 C16 C15 -179.49(16) . . . . ?
C11 C10 N1 C1 -175.60(14) . . . . ?
C11 C12 C13 C14 0.4(3) . . . . ?
C12 C11 C16 C15 -0.1(3) . . . . ?
C12 C13 C14 C15 -0.3(3) . . . . ?
C12 C13 C14 C17 -179.34(18) . . . . ?
C13 C14 C15 C16 0.0(3) . . . . ?
C14 C15 C16 C11 0.2(3) . . . . ?
C16 C11 C12 C13 -0.2(2) . . . . ?
C17 C14 C15 C16 179.04(18) . . . . ?
O3 C2 C3 C4 -176.48(14) . . . . ?
N1 C1 C2 C3 -178.07(13) . . . . ?
N1 C1 C2 O3 0.4(2) . . . . ?
N1 C1 C6 C5 177.50(11) . . . . ?
N1 C1 C6 N2 -1.51(17) . . . . ?
N1 C10 C11 C12 12.2(2) . . . . ?
N1 C10 C11 C16 -168.44(15) . . . . ?
O2 C10 C11 C12 -157.7(4) . . . . ?
O2 C10 C11 C16 21.7(5) . . . . ?
O2 C10 N1 C1 -5.4(4) . . . . ?
O2A C10 C11 C12 -180.0(5) . . . . ?
O2A C10 C11 C16 -0.6(5) . . . . ?
O2A C10 N1 C1 17.4(6) . . . . ?
